data_7041707
loop_
_publ_author_name
'Mikhalyova, Elena A.'
'Yakovenko, Anastasiya V.'
'Zeller, Matthias'
'Gavrilenko, Konstantin S.'
'Kiskin, Mikhail A.'
'Smola, Sergey S.'
'Dotsenko, Vladimir P.'
'Eremenko, Igor L.'
'Addison, Anthony W.'
'Pavlishchuk, Vitaly V.'

_publ_section_title
;
 Crystal structures and intense luminescence of
 tris(3-(2'-pyridyl)-pyrazolyl)borate Tb(3+) and Eu(3+) complexes with
 carboxylate co-ligands.
;
_journal_issue 11
_journal_name_full 'Dalton transactions (Cambridge, England : 2003)'
_journal_page_first 3457
_journal_page_last 3469
_journal_paper_doi 10.1039/c6dt04757b
_journal_volume 46
_journal_year 2017
_chemical_formula_moiety 'C34 H39 B N9 O5 Tb, C7 H8'
_chemical_formula_sum 'C41 H47 B N9 O5 Tb'
_chemical_formula_weight 915.60
_space_group_crystal_system triclinic
_space_group_IT_number 2
_space_group_name_Hall '-P 1'
_space_group_name_H-M_alt 'P -1'
_symmetry_space_group_name_Hall '-P 1'
_symmetry_space_group_name_H-M 'P -1'
_atom_sites_solution_hydrogens mixed
_audit_creation_method SHELXL-2014/7
_audit_update_record
;
2016-11-22 deposited with the CCDC.
2017-01-16 downloaded from the CCDC.
;
_cell_angle_alpha 72.703(2)
_cell_angle_beta 78.079(2)
_cell_angle_gamma 89.279(2)
_cell_formula_units_Z 2
_cell_length_a 10.2625(17)
_cell_length_b 14.111(2)
_cell_length_c 15.447(3)
_cell_measurement_reflns_used 9951
_cell_measurement_temperature 100(2)
_cell_measurement_theta_max 30.86
_cell_measurement_theta_min 2.21
_cell_volume 2086.9(6)
_computing_cell_refinement 'Apex2 v2009.7-0'
_computing_data_collection 'Apex2 v2009.7-0 (Bruker, 2009)'
_computing_data_reduction 'SAINT V7.66A (Bruker, 2013)'
_computing_structure_refinement
;  
SHELXL-2014/7 (Sheldrick, 2015), 
SHELXLE Rev780 (H\"ubschle et al., 2011)
;
_computing_structure_solution 'SHELXS-97 (Sheldrick, 2008)'
_diffrn_ambient_temperature 100(2)
_diffrn_measured_fraction_theta_full 0.998
_diffrn_measured_fraction_theta_max 0.890
_diffrn_measurement_device_type 'Bruker AXS SMART APEX CCD diffractometer'
_diffrn_measurement_method '\w scans'
_diffrn_radiation_monochromator graphite
_diffrn_radiation_type MoK\a
_diffrn_radiation_wavelength 0.71073
_diffrn_reflns_av_R_equivalents 0.0284
_diffrn_reflns_av_unetI/netI 0.0328
_diffrn_reflns_Laue_measured_fraction_full 0.998
_diffrn_reflns_Laue_measured_fraction_max 0.890
_diffrn_reflns_limit_h_max 14
_diffrn_reflns_limit_h_min -14
_diffrn_reflns_limit_k_max 20
_diffrn_reflns_limit_k_min -19
_diffrn_reflns_limit_l_max 22
_diffrn_reflns_limit_l_min -22
_diffrn_reflns_number 41976
_diffrn_reflns_point_group_measured_fraction_full 0.998
_diffrn_reflns_point_group_measured_fraction_max 0.890
_diffrn_reflns_theta_full 25.242
_diffrn_reflns_theta_max 31.561
_diffrn_reflns_theta_min 2.031
_diffrn_source 'fine-focus sealed tube'
_exptl_absorpt_coefficient_mu 1.749
_exptl_absorpt_correction_T_max 0.7463
_exptl_absorpt_correction_T_min 0.6189
_exptl_absorpt_correction_type multi-scan
_exptl_absorpt_process_details 'Apex2  v2009.7-0 (Bruker, 2009)'
_exptl_crystal_colour colourless
_exptl_crystal_density_diffrn 1.457
_exptl_crystal_description plate
_exptl_crystal_F_000 932
_exptl_crystal_preparation ', Luminescent'
_exptl_crystal_size_max 0.31
_exptl_crystal_size_mid 0.24
_exptl_crystal_size_min 0.07
_refine_diff_density_max 1.101
_refine_diff_density_min -1.132
_refine_diff_density_rms 0.098
_refine_ls_extinction_method none
_refine_ls_goodness_of_fit_ref 1.057
_refine_ls_hydrogen_treatment mixed
_refine_ls_matrix_type full
_refine_ls_number_parameters 547
_refine_ls_number_reflns 12420
_refine_ls_number_restraints 56
_refine_ls_restrained_S_all 1.057
_refine_ls_R_factor_all 0.0350
_refine_ls_R_factor_gt 0.0282
_refine_ls_shift/su_max 0.002
_refine_ls_shift/su_mean 0.000
_refine_ls_structure_factor_coef Fsqd
_refine_ls_weighting_details 'w=1/[\s^2^(Fo^2^)+(0.0302P)^2^+1.8909P] where P=(Fo^2^+2Fc^2^)/3'
_refine_ls_weighting_scheme calc
_refine_ls_wR_factor_gt 0.0649
_refine_ls_wR_factor_ref 0.0689
_reflns_Friedel_coverage 0.000
_reflns_number_gt 11046
_reflns_number_total 12420
_reflns_threshold_expression 'I > 2\s(I)'
_cod_data_source_file c6dt04757b2.cif
_cod_data_source_block 11mz001_0m
_cod_depositor_comments 'Adding full bibliography for 7041696--7041708.cif.'
_cod_database_code 7041707
_shelx_shelxl_version_number 2014/7
_shelx_space_group_comment
;
The symmetry employed for this shelxl refinement is uniquely defined
by the following loop, which should always be used as a source of
symmetry information in preference to the above space-group names.
They are only intended as comments.
;

loop_
_space_group_symop_operation_xyz
'x, y, z'
'-x, -y, -z'

loop_
_atom_site_label
_atom_site_type_symbol
_atom_site_fract_x
_atom_site_fract_y
_atom_site_fract_z
_atom_site_U_iso_or_equiv
_atom_site_adp_type
_atom_site_occupancy
_atom_site_site_symmetry_order
_atom_site_calc_flag
_atom_site_refinement_flags_posn
_atom_site_refinement_flags_adp
_atom_site_refinement_flags_occupancy
_atom_site_disorder_assembly
_atom_site_disorder_group
B1 B 1.2278(2) 0.40434(19) 0.21027(17) 0.0201(5) Uani 1 1 d . . . . .
H1A H 1.3266 0.4113 0.1868 0.024 Uiso 1 1 calc R U . . .
C1 C 1.2088(2) 0.40395(17) 0.04518(15) 0.0225(4) Uani 1 1 d . . . . .
H1 H 1.3010 0.4126 0.0167 0.027 Uiso 1 1 calc R U . . .
C2 C 1.1073(2) 0.39054(17) 0.00340(15) 0.0226(4) Uani 1 1 d . . . . .
H2 H 1.1140 0.3879 -0.0581 0.027 Uiso 1 1 calc R U . . .
C3 C 0.9919(2) 0.38174(16) 0.07229(15) 0.0194(4) Uani 1 1 d . . . . .
C4 C 0.8525(2) 0.36915(17) 0.06862(15) 0.0207(4) Uani 1 1 d . . . . .
C5 C 0.8177(2) 0.34963(19) -0.00698(17) 0.0264(5) Uani 1 1 d . . . . .
H5 H 0.8845 0.3431 -0.0573 0.032 Uiso 1 1 calc R U . . .
C6 C 0.6837(3) 0.3399(2) -0.00755(18) 0.0316(5) Uani 1 1 d . . . . .
H6 H 0.6569 0.3259 -0.0579 0.038 Uiso 1 1 calc R U . . .
C7 C 0.5901(2) 0.3510(2) 0.06650(18) 0.0307(5) Uani 1 1 d . . . . .
H7 H 0.4976 0.3451 0.0677 0.037 Uiso 1 1 calc R U . . .
C8 C 0.6329(2) 0.37069(18) 0.13897(17) 0.0246(5) Uani 1 1 d . . . . .
H8 H 0.5676 0.3788 0.1893 0.030 Uiso 1 1 calc R U . . .
C9 C 1.2507(2) 0.55848(18) 0.26819(17) 0.0245(5) Uani 1 1 d . . . . .
H9 H 1.3441 0.5728 0.2467 0.029 Uiso 1 1 calc R U . . .
C10 C 1.1660(2) 0.60460(19) 0.32264(17) 0.0267(5) Uani 1 1 d . . . . .
H10 H 1.1874 0.6571 0.3449 0.032 Uiso 1 1 calc R U . . .
C11 C 1.0409(2) 0.55646(17) 0.33784(15) 0.0208(4) Uani 1 1 d . . . . .
C12 C 0.9141(2) 0.56105(18) 0.40018(16) 0.0224(4) Uani 1 1 d . . . . .
C13 C 0.8937(3) 0.6325(2) 0.44636(18) 0.0310(5) Uani 1 1 d . . . . .
H13 H 0.9613 0.6824 0.4361 0.037 Uiso 1 1 calc R U . . .
C14 C 0.7737(3) 0.6300(2) 0.50741(19) 0.0371(6) Uani 1 1 d . . . . .
H14 H 0.7578 0.6779 0.5400 0.045 Uiso 1 1 calc R U . . .
C15 C 0.6772(3) 0.5570(2) 0.52029(18) 0.0342(6) Uani 1 1 d . . . . .
H15 H 0.5939 0.5536 0.5620 0.041 Uiso 1 1 calc R U . . .
C16 C 0.7042(2) 0.4891(2) 0.47143(16) 0.0264(5) Uani 1 1 d . . . . .
H16 H 0.6369 0.4395 0.4801 0.032 Uiso 1 1 calc R U . . .
C17 C 1.2623(2) 0.23200(17) 0.32929(16) 0.0230(4) Uani 1 1 d . . . . .
H17 H 1.3549 0.2264 0.3081 0.028 Uiso 1 1 calc R U . . .
C18 C 1.1810(2) 0.16667(18) 0.40558(17) 0.0264(5) Uani 1 1 d . . . . .
H18 H 1.2052 0.1079 0.4469 0.032 Uiso 1 1 calc R U . . .
C19 C 1.0543(2) 0.20645(17) 0.40865(16) 0.0226(4) Uani 1 1 d . . . . .
C20 C 0.9296(2) 0.17944(18) 0.47775(16) 0.0251(5) Uani 1 1 d . . . . .
C21 C 0.9162(3) 0.0965(2) 0.55547(19) 0.0390(6) Uani 1 1 d . . . . .
H21 H 0.9869 0.0527 0.5626 0.047 Uiso 1 1 calc R U . . .
C22 C 0.7996(4) 0.0783(2) 0.6221(2) 0.0524(9) Uani 1 1 d . . . . .
H22 H 0.7890 0.0226 0.6762 0.063 Uiso 1 1 calc R U . . .
C23 C 0.6988(3) 0.1427(2) 0.6084(2) 0.0460(8) Uani 1 1 d . . . . .
H23 H 0.6174 0.1325 0.6533 0.055 Uiso 1 1 calc R U . . .
C24 C 0.7176(3) 0.2226(2) 0.52830(18) 0.0327(5) Uani 1 1 d . . . . .
H24 H 0.6463 0.2653 0.5186 0.039 Uiso 1 1 calc R U . . .
C25 C 0.6798(2) 0.58344(17) 0.23296(16) 0.0222(4) Uani 1 1 d . . . . .
C26 C 0.6787(2) 0.69722(18) 0.20732(17) 0.0264(5) Uani 1 1 d . . . . .
C27 C 0.8184(3) 0.7461(2) 0.1841(2) 0.0383(6) Uani 1 1 d . . . . .
H27A H 0.8621 0.7190 0.2363 0.057 Uiso 1 1 calc R U . . .
H27B H 0.8123 0.8180 0.1723 0.057 Uiso 1 1 calc R U . . .
H27C H 0.8706 0.7327 0.1286 0.057 Uiso 1 1 calc R U . . .
C28 C 0.5941(3) 0.7237(2) 0.2899(2) 0.0452(7) Uani 1 1 d . . . . .
H28A H 0.6361 0.7006 0.3435 0.068 Uiso 1 1 calc R U . . .
H28B H 0.5047 0.6915 0.3053 0.068 Uiso 1 1 calc R U . . .
H28C H 0.5873 0.7959 0.2739 0.068 Uiso 1 1 calc R U . . .
C29 C 0.6128(3) 0.7350(2) 0.1241(2) 0.0366(6) Uani 1 1 d . . . . .
H29A H 0.6094 0.8075 0.1078 0.055 Uiso 1 1 calc R U . . .
H29B H 0.5221 0.7051 0.1400 0.055 Uiso 1 1 calc R U . . .
H29C H 0.6648 0.7168 0.0712 0.055 Uiso 1 1 calc R U . . .
C30 C 0.6988(2) 0.16968(18) 0.30579(17) 0.0255(5) Uani 1 1 d . . . . .
C31 C 0.7146(3) 0.0680(2) 0.2897(2) 0.0369(6) Uani 1 1 d . U . . .
C32 C 0.8309(5) 0.0201(3) 0.3315(4) 0.0425(12) Uani 0.658(5) 1 d . U P A 1
H32A H 0.8112 0.0119 0.3982 0.064 Uiso 0.658(5) 1 calc R U P A 1
H32B H 0.9123 0.0627 0.3016 0.064 Uiso 0.658(5) 1 calc R U P A 1
H32C H 0.8438 -0.0451 0.3215 0.064 Uiso 0.658(5) 1 calc R U P A 1
C33 C 0.5883(6) 0.0055(4) 0.3318(5) 0.0614(17) Uani 0.658(5) 1 d . U P A 1
H33A H 0.5991 -0.0588 0.3197 0.092 Uiso 0.658(5) 1 calc R U P A 1
H33B H 0.5157 0.0392 0.3046 0.092 Uiso 0.658(5) 1 calc R U P A 1
H33C H 0.5670 -0.0051 0.3990 0.092 Uiso 0.658(5) 1 calc R U P A 1
C34 C 0.7515(6) 0.0897(4) 0.1837(4) 0.0498(13) Uani 0.658(5) 1 d . U P A 1
H34A H 0.7598 0.0269 0.1686 0.075 Uiso 0.658(5) 1 calc R U P A 1
H34B H 0.8365 0.1288 0.1589 0.075 Uiso 0.658(5) 1 calc R U P A 1
H34C H 0.6816 0.1273 0.1560 0.075 Uiso 0.658(5) 1 calc R U P A 1
C32B C 0.6737(14) -0.0125(7) 0.3861(8) 0.064(3) Uani 0.342(5) 1 d . U P A 2
H32D H 0.5815 -0.0042 0.4147 0.096 Uiso 0.342(5) 1 calc R U P A 2
H32E H 0.7330 -0.0052 0.4261 0.096 Uiso 0.342(5) 1 calc R U P A 2
H32F H 0.6808 -0.0788 0.3778 0.096 Uiso 0.342(5) 1 calc R U P A 2
C33B C 0.6157(11) 0.0524(7) 0.2315(7) 0.048(2) Uani 0.342(5) 1 d . U P A 2
H33D H 0.6227 -0.0145 0.2250 0.072 Uiso 0.342(5) 1 calc R U P A 2
H33E H 0.6370 0.1018 0.1700 0.072 Uiso 0.342(5) 1 calc R U P A 2
H33F H 0.5246 0.0602 0.2627 0.072 Uiso 0.342(5) 1 calc R U P A 2
C34B C 0.8552(12) 0.0560(10) 0.2405(13) 0.082(5) Uani 0.342(5) 1 d . . P A 2
H34D H 0.8652 -0.0133 0.2411 0.124 Uiso 0.342(5) 1 calc R U P A 2
H34E H 0.9194 0.0743 0.2726 0.124 Uiso 0.342(5) 1 calc R U P A 2
H34F H 0.8717 0.0993 0.1763 0.124 Uiso 0.342(5) 1 calc R U P A 2
C35 C 0.7867(4) 0.0312(3) 0.9035(3) 0.114(2) Uani 1 1 d G . . B 1
C36 C 0.8581(4) -0.0480(4) 0.8861(3) 0.130(3) Uani 1 1 d G . . B 1
H36 H 0.9497 -0.0514 0.8890 0.156 Uiso 1 1 calc R U . B 1
C37 C 0.7954(8) -0.1222(3) 0.8646(3) 0.140(3) Uani 1 1 d G . . B 1
H37 H 0.8442 -0.1763 0.8528 0.168 Uiso 1 1 calc R U . B 1
C38 C 0.6614(8) -0.1172(4) 0.8605(3) 0.174(5) Uani 1 1 d G . . B 1
H38 H 0.6186 -0.1679 0.8458 0.209 Uiso 1 1 calc R U . B 1
C39 C 0.5900(4) -0.0381(6) 0.8779(4) 0.214(6) Uani 1 1 d G . . B 1
H39 H 0.4984 -0.0347 0.8750 0.257 Uiso 1 1 calc R U . B 1
C40 C 0.6527(4) 0.0361(4) 0.8994(3) 0.134(3) Uani 1 1 d G . . B 1
H40 H 0.6039 0.0902 0.9112 0.161 Uiso 1 1 calc R U . B 1
C41 C 0.8404(11) 0.1119(7) 0.9199(8) 0.250(7) Uani 1 1 d . . . B 1
H41A H 0.8544 0.1687 0.8634 0.375 Uiso 1 1 calc R U . B 1
H41B H 0.9259 0.0952 0.9380 0.375 Uiso 1 1 calc R U . B 1
H41C H 0.7789 0.1290 0.9700 0.375 Uiso 1 1 calc R U . B 1
N1 N 1.15669(17) 0.40284(14) 0.13280(12) 0.0192(3) Uani 1 1 d . . . . .
N2 N 1.02172(17) 0.38939(14) 0.15049(12) 0.0181(3) Uani 1 1 d . . . . .
N3 N 0.76190(18) 0.37893(14) 0.14192(13) 0.0207(4) Uani 1 1 d . . . . .
N4 N 1.17916(17) 0.48958(14) 0.25048(13) 0.0196(4) Uani 1 1 d . . . . .
N5 N 1.04906(17) 0.48877(14) 0.29255(13) 0.0195(4) Uani 1 1 d . . . . .
N6 N 0.82003(18) 0.48908(15) 0.41243(13) 0.0212(4) Uani 1 1 d . . . . .
N7 N 1.18740(18) 0.30561(14) 0.28968(13) 0.0201(4) Uani 1 1 d . . . . .
N8 N 1.05916(17) 0.28898(14) 0.33763(13) 0.0196(4) Uani 1 1 d . . . . .
N9 N 0.83078(19) 0.24264(15) 0.46406(13) 0.0237(4) Uani 1 1 d . . . . .
O1 O 0.62511(15) 0.36341(13) 0.35783(12) 0.0240(3) Uani 1 1 d D . . . .
H1C H 0.598(3) 0.3126(17) 0.347(2) 0.036 Uiso 1 1 d D U . . .
H1D H 0.595(3) 0.4141(17) 0.3243(19) 0.036 Uiso 1 1 d D U . . .
O2 O 0.79064(15) 0.54235(12) 0.22702(11) 0.0208(3) Uani 1 1 d . . . . .
O3 O 0.56855(16) 0.53642(13) 0.25992(14) 0.0314(4) Uani 1 1 d . . . . .
O4 O 0.80485(16) 0.22129(12) 0.29279(11) 0.0239(3) Uani 1 1 d . . . . .
O5 O 0.58289(17) 0.19641(14) 0.32944(14) 0.0329(4) Uani 1 1 d . . . . .
Tb1 Tb 0.85666(2) 0.38025(2) 0.29567(2) 0.01668(3) Uani 1 1 d . . . . .

loop_
_atom_site_aniso_label
_atom_site_aniso_U_11
_atom_site_aniso_U_22
_atom_site_aniso_U_33
_atom_site_aniso_U_23
_atom_site_aniso_U_13
_atom_site_aniso_U_12
B1 0.0120(10) 0.0300(13) 0.0203(11) -0.0113(10) -0.0022(8) 0.0028(9)
C1 0.0175(10) 0.0298(11) 0.0196(10) -0.0091(9) -0.0004(8) 0.0049(8)
C2 0.0219(10) 0.0299(12) 0.0182(10) -0.0112(9) -0.0035(8) 0.0074(9)
C3 0.0175(10) 0.0249(10) 0.0182(10) -0.0094(8) -0.0052(7) 0.0066(8)
C4 0.0198(10) 0.0253(11) 0.0207(10) -0.0108(9) -0.0068(8) 0.0065(8)
C5 0.0241(11) 0.0370(13) 0.0247(11) -0.0175(10) -0.0084(9) 0.0086(10)
C6 0.0302(13) 0.0435(15) 0.0314(13) -0.0201(11) -0.0168(10) 0.0076(11)
C7 0.0213(11) 0.0430(14) 0.0362(13) -0.0191(12) -0.0141(10) 0.0064(10)
C8 0.0173(10) 0.0331(12) 0.0269(11) -0.0131(10) -0.0066(8) 0.0058(9)
C9 0.0170(10) 0.0299(12) 0.0290(12) -0.0123(10) -0.0049(8) -0.0023(9)
C10 0.0204(11) 0.0323(12) 0.0341(13) -0.0184(10) -0.0080(9) 0.0003(9)
C11 0.0171(10) 0.0271(11) 0.0228(10) -0.0130(9) -0.0065(8) 0.0037(8)
C12 0.0184(10) 0.0322(12) 0.0227(10) -0.0153(9) -0.0072(8) 0.0059(9)
C13 0.0261(12) 0.0415(14) 0.0364(14) -0.0267(12) -0.0090(10) 0.0049(10)
C14 0.0313(13) 0.0579(18) 0.0378(14) -0.0365(14) -0.0098(11) 0.0126(12)
C15 0.0230(12) 0.0592(18) 0.0285(12) -0.0270(12) -0.0033(9) 0.0101(11)
C16 0.0182(10) 0.0439(14) 0.0216(11) -0.0169(10) -0.0042(8) 0.0041(9)
C17 0.0182(10) 0.0293(11) 0.0273(11) -0.0148(9) -0.0090(8) 0.0100(8)
C18 0.0284(12) 0.0261(11) 0.0273(12) -0.0096(9) -0.0099(9) 0.0093(9)
C19 0.0228(11) 0.0250(11) 0.0230(11) -0.0103(9) -0.0073(8) 0.0039(8)
C20 0.0283(12) 0.0256(11) 0.0209(11) -0.0078(9) -0.0028(9) 0.0002(9)
C21 0.0463(16) 0.0294(13) 0.0313(14) -0.0015(11) 0.0018(12) 0.0099(12)
C22 0.063(2) 0.0333(15) 0.0383(16) 0.0036(13) 0.0160(15) 0.0068(14)
C23 0.0481(18) 0.0355(15) 0.0371(16) -0.0026(12) 0.0170(13) 0.0005(13)
C24 0.0279(12) 0.0340(13) 0.0314(13) -0.0090(11) 0.0031(10) 0.0011(10)
C25 0.0183(10) 0.0294(11) 0.0245(11) -0.0152(9) -0.0066(8) 0.0055(8)
C26 0.0249(11) 0.0275(12) 0.0310(12) -0.0149(10) -0.0068(9) 0.0069(9)
C27 0.0317(14) 0.0298(13) 0.0578(18) -0.0175(13) -0.0125(13) 0.0013(11)
C28 0.0541(19) 0.0415(16) 0.0445(17) -0.0269(14) -0.0003(14) 0.0103(14)
C29 0.0351(14) 0.0357(14) 0.0403(15) -0.0091(12) -0.0150(12) 0.0083(11)
C30 0.0239(11) 0.0253(11) 0.0301(12) -0.0096(9) -0.0099(9) 0.0017(9)
C31 0.0349(14) 0.0251(12) 0.0565(17) -0.0172(12) -0.0155(12) 0.0032(10)
C32 0.042(3) 0.025(2) 0.062(3) -0.010(2) -0.019(2) 0.0105(17)
C33 0.049(3) 0.031(2) 0.107(5) -0.028(3) -0.013(3) -0.006(2)
C34 0.056(3) 0.052(3) 0.061(3) -0.039(2) -0.024(2) 0.016(2)
C32B 0.096(7) 0.032(4) 0.070(6) -0.004(4) -0.045(5) 0.004(5)
C33B 0.074(6) 0.030(4) 0.048(5) -0.019(4) -0.021(4) -0.005(4)
C34B 0.051(7) 0.060(7) 0.152(15) -0.069(9) -0.002(8) 0.012(5)
C35 0.099(4) 0.121(5) 0.144(6) -0.086(5) -0.008(4) 0.005(4)
C36 0.119(5) 0.157(7) 0.157(7) -0.097(6) -0.052(5) 0.062(5)
C37 0.261(11) 0.072(4) 0.073(4) -0.004(3) -0.034(6) 0.019(5)
C38 0.278(13) 0.154(8) 0.066(4) -0.040(4) 0.034(6) -0.125(8)
C39 0.195(10) 0.367(18) 0.101(6) -0.126(9) 0.009(6) -0.057(11)
C40 0.067(4) 0.205(8) 0.127(6) -0.053(6) -0.008(4) 0.029(4)
C41 0.250(12) 0.219(10) 0.305(14) -0.208(11) 0.087(10) -0.126(9)
N1 0.0126(8) 0.0272(9) 0.0185(8) -0.0091(7) -0.0019(6) 0.0039(7)
N2 0.0117(8) 0.0262(9) 0.0185(8) -0.0099(7) -0.0034(6) 0.0042(7)
N3 0.0163(8) 0.0278(10) 0.0219(9) -0.0120(8) -0.0061(7) 0.0062(7)
N4 0.0121(8) 0.0261(9) 0.0219(9) -0.0094(7) -0.0036(6) 0.0023(7)
N5 0.0130(8) 0.0270(9) 0.0213(9) -0.0117(7) -0.0034(6) 0.0030(7)
N6 0.0159(8) 0.0313(10) 0.0190(9) -0.0113(8) -0.0044(7) 0.0039(7)
N7 0.0155(8) 0.0270(9) 0.0209(9) -0.0111(7) -0.0058(7) 0.0054(7)
N8 0.0143(8) 0.0260(9) 0.0197(9) -0.0086(7) -0.0040(6) 0.0027(7)
N9 0.0224(9) 0.0270(10) 0.0212(9) -0.0083(8) -0.0017(7) 0.0004(8)
O1 0.0150(7) 0.0313(9) 0.0274(8) -0.0134(7) -0.0017(6) 0.0017(6)
O2 0.0164(7) 0.0269(8) 0.0215(7) -0.0112(6) -0.0041(6) 0.0044(6)
O3 0.0161(8) 0.0314(9) 0.0493(11) -0.0161(8) -0.0070(7) 0.0042(7)
O4 0.0199(8) 0.0255(8) 0.0292(8) -0.0113(7) -0.0074(6) 0.0017(6)
O5 0.0194(8) 0.0333(9) 0.0489(11) -0.0164(8) -0.0079(7) 0.0012(7)
Tb1 0.01045(5) 0.02447(6) 0.01756(5) -0.01034(4) -0.00250(3) 0.00225(3)

loop_
_atom_type_symbol
_atom_type_description
_atom_type_scat_dispersion_real
_atom_type_scat_dispersion_imag
_atom_type_scat_source
C C 0.0033 0.0016 'International Tables Vol C Tables 4.2.6.8 and 6.1.1.4'
H H 0.0000 0.0000 'International Tables Vol C Tables 4.2.6.8 and 6.1.1.4'
B B 0.0013 0.0007 'International Tables Vol C Tables 4.2.6.8 and 6.1.1.4'
N N 0.0061 0.0033 'International Tables Vol C Tables 4.2.6.8 and 6.1.1.4'
O O 0.0106 0.0060 'International Tables Vol C Tables 4.2.6.8 and 6.1.1.4'
Tb Tb -0.1723 4.1537 'International Tables Vol C Tables 4.2.6.8 and 6.1.1.4'

loop_
_geom_angle_atom_site_label_1
_geom_angle_atom_site_label_2
_geom_angle_atom_site_label_3
_geom_angle
N1 B1 N4 110.27(18)
N1 B1 N7 107.62(18)
N4 B1 N7 107.07(17)
N1 B1 H1A 110.6
N4 B1 H1A 110.6
N7 B1 H1A 110.6
N1 C1 C2 109.09(19)
N1 C1 H1 125.5
C2 C1 H1 125.5
C1 C2 C3 104.06(19)
C1 C2 H2 128.0
C3 C2 H2 128.0
N2 C3 C2 110.96(19)
N2 C3 C4 119.20(19)
C2 C3 C4 129.8(2)
N3 C4 C5 123.2(2)
N3 C4 C3 115.75(19)
C5 C4 C3 121.1(2)
C6 C5 C4 118.7(2)
C6 C5 H5 120.6
C4 C5 H5 120.6
C7 C6 C5 118.7(2)
C7 C6 H6 120.7
C5 C6 H6 120.7
C6 C7 C8 119.1(2)
C6 C7 H7 120.5
C8 C7 H7 120.5
N3 C8 C7 123.4(2)
N3 C8 H8 118.3
C7 C8 H8 118.3
N4 C9 C10 108.6(2)
N4 C9 H9 125.7
C10 C9 H9 125.7
C9 C10 C11 104.4(2)
C9 C10 H10 127.8
C11 C10 H10 127.8
N5 C11 C10 110.51(19)
N5 C11 C12 117.82(19)
C10 C11 C12 131.3(2)
N6 C12 C13 122.3(2)
N6 C12 C11 115.66(19)
C13 C12 C11 122.0(2)
C14 C13 C12 119.1(2)
C14 C13 H13 120.5
C12 C13 H13 120.5
C15 C14 C13 119.0(2)
C15 C14 H14 120.5
C13 C14 H14 120.5
C16 C15 C14 118.6(2)
C16 C15 H15 120.7
C14 C15 H15 120.7
N6 C16 C15 123.7(2)
N6 C16 H16 118.2
C15 C16 H16 118.2
N7 C17 C18 108.4(2)
N7 C17 H17 125.8
C18 C17 H17 125.8
C17 C18 C19 104.7(2)
C17 C18 H18 127.7
C19 C18 H18 127.7
N8 C19 C18 110.1(2)
N8 C19 C20 117.7(2)
C18 C19 C20 131.9(2)
N9 C20 C21 122.1(2)
N9 C20 C19 115.9(2)
C21 C20 C19 121.8(2)
C22 C21 C20 119.5(3)
C22 C21 H21 120.2
C20 C21 H21 120.2
C23 C22 C21 118.4(3)
C23 C22 H22 120.8
C21 C22 H22 120.8
C22 C23 C24 119.0(3)
C22 C23 H23 120.5
C24 C23 H23 120.5
N9 C24 C23 123.4(3)
N9 C24 H24 118.3
C23 C24 H24 118.3
O3 C25 O2 123.9(2)
O3 C25 C26 116.9(2)
O2 C25 C26 119.2(2)
C27 C26 C29 109.7(2)
C27 C26 C28 109.6(2)
C29 C26 C28 108.7(2)
C27 C26 C25 112.5(2)
C29 C26 C25 108.4(2)
C28 C26 C25 107.8(2)
C26 C27 H27A 109.5
C26 C27 H27B 109.5
H27A C27 H27B 109.5
C26 C27 H27C 109.5
H27A C27 H27C 109.5
H27B C27 H27C 109.5
C26 C28 H28A 109.5
C26 C28 H28B 109.5
H28A C28 H28B 109.5
C26 C28 H28C 109.5
H28A C28 H28C 109.5
H28B C28 H28C 109.5
C26 C29 H29A 109.5
C26 C29 H29B 109.5
H29A C29 H29B 109.5
C26 C29 H29C 109.5
H29A C29 H29C 109.5
H29B C29 H29C 109.5
O5 C30 O4 125.0(2)
O5 C30 C31 118.4(2)
O4 C30 C31 116.7(2)
C33 C31 C30 110.3(3)
C34B C31 C30 112.2(5)
C33 C31 C32 111.8(4)
C30 C31 C32 107.8(3)
C33 C31 C34 112.0(4)
C30 C31 C34 105.4(3)
C32 C31 C34 109.3(3)
C34B C31 C33B 108.9(8)
C30 C31 C33B 110.1(4)
C34B C31 C32B 111.6(8)
C30 C31 C32B 107.5(5)
C33B C31 C32B 106.2(6)
C31 C32 H32A 109.5
C31 C32 H32B 109.5
H32A C32 H32B 109.5
C31 C32 H32C 109.5
H32A C32 H32C 109.5
H32B C32 H32C 109.5
C31 C33 H33A 109.5
C31 C33 H33B 109.5
H33A C33 H33B 109.5
C31 C33 H33C 109.5
H33A C33 H33C 109.5
H33B C33 H33C 109.5
C31 C34 H34A 109.5
C31 C34 H34B 109.5
H34A C34 H34B 109.5
C31 C34 H34C 109.5
H34A C34 H34C 109.5
H34B C34 H34C 109.5
C31 C32B H32D 109.5
C31 C32B H32E 109.5
H32D C32B H32E 109.5
C31 C32B H32F 109.5
H32D C32B H32F 109.5
H32E C32B H32F 109.5
C31 C33B H33D 109.5
C31 C33B H33E 109.5
H33D C33B H33E 109.5
C31 C33B H33F 109.5
H33D C33B H33F 109.5
H33E C33B H33F 109.5
C31 C34B H34D 109.5
C31 C34B H34E 109.5
H34D C34B H34E 109.5
C31 C34B H34F 109.5
H34D C34B H34F 109.5
H34E C34B H34F 109.5
C41 C35 C36 125.0(6)
C41 C35 C40 114.9(6)
C36 C35 C40 120.0
C35 C36 C37 120.0
C35 C36 H36 120.0
C37 C36 H36 120.0
C38 C37 C36 120.0
C38 C37 H37 120.0
C36 C37 H37 120.0
C37 C38 C39 120.0
C37 C38 H38 120.0
C39 C38 H38 120.0
C40 C39 C38 120.0
C40 C39 H39 120.0
C38 C39 H39 120.0
C39 C40 C35 120.0
C39 C40 H40 120.0
C35 C40 H40 120.0
C35 C41 H41A 109.5
C35 C41 H41B 109.5
H41A C41 H41B 109.5
C35 C41 H41C 109.5
H41A C41 H41C 109.5
H41B C41 H41C 109.5
C1 N1 N2 109.83(17)
C1 N1 B1 129.34(18)
N2 N1 B1 120.52(17)
C3 N2 N1 106.06(17)
C3 N2 Tb1 125.18(14)
N1 N2 Tb1 128.75(13)
C8 N3 C4 116.94(19)
C8 N3 Tb1 125.45(15)
C4 N3 Tb1 116.65(13)
C9 N4 N5 109.81(18)
C9 N4 B1 129.41(18)
N5 N4 B1 119.37(17)
C11 N5 N4 106.61(17)
C11 N5 Tb1 124.27(14)
N4 N5 Tb1 129.07(13)
C16 N6 C12 117.3(2)
C16 N6 Tb1 123.48(15)
C12 N6 Tb1 118.13(14)
N8 N7 C17 109.69(18)
N8 N7 B1 118.88(17)
C17 N7 B1 131.05(19)
C19 N8 N7 107.12(18)
C19 N8 Tb1 124.20(14)
N7 N8 Tb1 128.32(13)
C24 N9 C20 117.4(2)
C24 N9 Tb1 123.61(17)
C20 N9 Tb1 117.93(14)
Tb1 O1 H1C 106(2)
Tb1 O1 H1D 104(2)
H1C O1 H1D 108(3)
C25 O2 Tb1 133.63(15)
C30 O4 Tb1 135.62(15)
O4 Tb1 O1 78.42(6)
O4 Tb1 O2 135.22(5)
O1 Tb1 O2 78.71(6)
O4 Tb1 N2 84.19(6)
O1 Tb1 N2 141.48(6)
O2 Tb1 N2 90.49(6)
O4 Tb1 N5 141.51(6)
O1 Tb1 N5 136.86(6)
O2 Tb1 N5 77.15(6)
N2 Tb1 N5 73.80(6)
O4 Tb1 N8 78.23(6)
O1 Tb1 N8 136.12(6)
O2 Tb1 N8 141.12(6)
N2 Tb1 N8 71.21(6)
N5 Tb1 N8 65.03(6)
O4 Tb1 N6 139.87(6)
O1 Tb1 N6 75.57(6)
O2 Tb1 N6 67.67(6)
N2 Tb1 N6 133.97(6)
N5 Tb1 N6 62.33(6)
N8 Tb1 N6 100.38(6)
O4 Tb1 N9 67.52(6)
O1 Tb1 N9 75.66(6)
O2 Tb1 N9 140.19(6)
N2 Tb1 N9 128.04(6)
N5 Tb1 N9 101.96(6)
N8 Tb1 N9 61.18(6)
N6 Tb1 N9 76.71(6)
O4 Tb1 N3 66.56(6)
O1 Tb1 N3 79.58(6)
O2 Tb1 N3 71.76(5)
N2 Tb1 N3 61.96(6)
N5 Tb1 N3 124.52(6)
N8 Tb1 N3 122.78(6)
N6 Tb1 N3 135.58(6)
N9 Tb1 N3 131.08(6)

loop_
_geom_bond_atom_site_label_1
_geom_bond_atom_site_label_2
_geom_bond_distance
B1 N1 1.530(3)
B1 N4 1.544(3)
B1 N7 1.551(3)
B1 H1A 1.0000
C1 N1 1.344(3)
C1 C2 1.376(3)
C1 H1 0.9500
C2 C3 1.397(3)
C2 H2 0.9500
C3 N2 1.340(3)
C3 C4 1.459(3)
C4 N3 1.349(3)
C4 C5 1.390(3)
C5 C6 1.385(3)
C5 H5 0.9500
C6 C7 1.380(4)
C6 H6 0.9500
C7 C8 1.384(3)
C7 H7 0.9500
C8 N3 1.341(3)
C8 H8 0.9500
C9 N4 1.349(3)
C9 C10 1.377(3)
C9 H9 0.9500
C10 C11 1.403(3)
C10 H10 0.9500
C11 N5 1.334(3)
C11 C12 1.464(3)
C12 N6 1.354(3)
C12 C13 1.389(3)
C13 C14 1.381(4)
C13 H13 0.9500
C14 C15 1.380(4)
C14 H14 0.9500
C15 C16 1.379(3)
C15 H15 0.9500
C16 N6 1.340(3)
C16 H16 0.9500
C17 N7 1.356(3)
C17 C18 1.379(3)
C17 H17 0.9500
C18 C19 1.408(3)
C18 H18 0.9500
C19 N8 1.335(3)
C19 C20 1.458(3)
C20 N9 1.350(3)
C20 C21 1.389(3)
C21 C22 1.378(4)
C21 H21 0.9500
C22 C23 1.376(5)
C22 H22 0.9500
C23 C24 1.384(4)
C23 H23 0.9500
C24 N9 1.334(3)
C24 H24 0.9500
C25 O3 1.255(3)
C25 O2 1.269(3)
C25 C26 1.536(3)
C26 C27 1.524(4)
C26 C29 1.528(4)
C26 C28 1.530(4)
C27 H27A 0.9800
C27 H27B 0.9800
C27 H27C 0.9800
C28 H28A 0.9800
C28 H28B 0.9800
C28 H28C 0.9800
C29 H29A 0.9800
C29 H29B 0.9800
C29 H29C 0.9800
C30 O5 1.257(3)
C30 O4 1.264(3)
C30 C31 1.528(3)
C31 C33 1.490(6)
C31 C34B 1.518(12)
C31 C32 1.529(5)
C31 C34 1.539(6)
C31 C33B 1.545(10)
C31 C32B 1.559(11)
C32 H32A 0.9800
C32 H32B 0.9800
C32 H32C 0.9800
C33 H33A 0.9800
C33 H33B 0.9800
C33 H33C 0.9800
C34 H34A 0.9800
C34 H34B 0.9800
C34 H34C 0.9800
C32B H32D 0.9800
C32B H32E 0.9800
C32B H32F 0.9800
C33B H33D 0.9800
C33B H33E 0.9800
C33B H33F 0.9800
C34B H34D 0.9800
C34B H34E 0.9800
C34B H34F 0.9800
C35 C41 1.382(7)
C35 C36 1.3900
C35 C40 1.3900
C36 C37 1.3900
C36 H36 0.9500
C37 C38 1.3900
C37 H37 0.9500
C38 C39 1.3900
C38 H38 0.9500
C39 C40 1.3900
C39 H39 0.9500
C40 H40 0.9500
C41 H41A 0.9800
C41 H41B 0.9800
C41 H41C 0.9800
N1 N2 1.360(2)
N2 Tb1 2.4859(18)
N3 Tb1 2.7509(19)
N4 N5 1.357(2)
N5 Tb1 2.4978(18)
N6 Tb1 2.6655(19)
N7 N8 1.356(2)
N8 Tb1 2.5280(18)
N9 Tb1 2.708(2)
O1 Tb1 2.3581(16)
O1 H1C 0.847(17)
O1 H1D 0.845(17)
O2 Tb1 2.3730(16)
O4 Tb1 2.3270(16)

loop_
_geom_hbond_atom_site_label_D
_geom_hbond_atom_site_label_H
_geom_hbond_atom_site_label_A
_geom_hbond_distance_DH
_geom_hbond_distance_HA
_geom_hbond_distance_DA
_geom_hbond_angle_DHA
O1 H1C O5 0.847(17) 1.753(19) 2.579(3) 165(3)
O1 H1D O3 0.845(17) 1.767(19) 2.592(3) 165(3)

loop_
_geom_torsion_atom_site_label_1
_geom_torsion_atom_site_label_2
_geom_torsion_atom_site_label_3
_geom_torsion_atom_site_label_4
_geom_torsion
N1 C1 C2 C3 0.2(3)
C1 C2 C3 N2 0.0(3)
C1 C2 C3 C4 178.1(2)
N2 C3 C4 N3 8.2(3)
C2 C3 C4 N3 -169.7(2)
N2 C3 C4 C5 -172.6(2)
C2 C3 C4 C5 9.5(4)
N3 C4 C5 C6 0.2(4)
C3 C4 C5 C6 -179.0(2)
C4 C5 C6 C7 0.6(4)
C5 C6 C7 C8 -0.4(4)
C6 C7 C8 N3 -0.6(4)
N4 C9 C10 C11 1.6(3)
C9 C10 C11 N5 -2.3(3)
C9 C10 C11 C12 170.2(2)
N5 C11 C12 N6 5.9(3)
C10 C11 C12 N6 -166.2(2)
N5 C11 C12 C13 -176.4(2)
C10 C11 C12 C13 11.5(4)
N6 C12 C13 C14 0.4(4)
C11 C12 C13 C14 -177.1(2)
C12 C13 C14 C15 -0.4(4)
C13 C14 C15 C16 -0.1(4)
C14 C15 C16 N6 0.8(4)
N7 C17 C18 C19 -0.2(3)
C17 C18 C19 N8 1.2(3)
C17 C18 C19 C20 -171.9(2)
N8 C19 C20 N9 -1.4(3)
C18 C19 C20 N9 171.3(2)
N8 C19 C20 C21 -178.1(2)
C18 C19 C20 C21 -5.4(4)
N9 C20 C21 C22 -1.2(4)
C19 C20 C21 C22 175.3(3)
C20 C21 C22 C23 1.0(5)
C21 C22 C23 C24 0.5(5)
C22 C23 C24 N9 -2.1(5)
O3 C25 C26 C27 174.8(2)
O2 C25 C26 C27 -4.4(3)
O3 C25 C26 C29 -63.7(3)
O2 C25 C26 C29 117.1(2)
O3 C25 C26 C28 53.8(3)
O2 C25 C26 C28 -125.4(2)
O5 C30 C31 C33 -16.5(4)
O4 C30 C31 C33 164.4(4)
O5 C30 C31 C34B 166.7(8)
O4 C30 C31 C34B -12.4(8)
O5 C30 C31 C32 -138.9(3)
O4 C30 C31 C32 42.1(4)
O5 C30 C31 C34 104.5(3)
O4 C30 C31 C34 -74.6(3)
O5 C30 C31 C33B 45.1(5)
O4 C30 C31 C33B -133.9(5)
O5 C30 C31 C32B -70.2(6)
O4 C30 C31 C32B 110.7(5)
C41 C35 C36 C37 -175.9(8)
C40 C35 C36 C37 0.0
C35 C36 C37 C38 0.0
C36 C37 C38 C39 0.0
C37 C38 C39 C40 0.0
C38 C39 C40 C35 0.0
C41 C35 C40 C39 176.3(7)
C36 C35 C40 C39 0.0
C2 C1 N1 N2 -0.3(3)
C2 C1 N1 B1 173.3(2)
N4 B1 N1 C1 126.6(2)
N7 B1 N1 C1 -116.9(2)
N4 B1 N1 N2 -60.4(3)
N7 B1 N1 N2 56.1(2)
C2 C3 N2 N1 -0.2(2)
C4 C3 N2 N1 -178.48(19)
C2 C3 N2 Tb1 179.69(14)
C4 C3 N2 Tb1 1.4(3)
C1 N1 N2 C3 0.3(2)
B1 N1 N2 C3 -173.94(19)
C1 N1 N2 Tb1 -179.59(15)
B1 N1 N2 Tb1 6.2(3)
C7 C8 N3 C4 1.4(4)
C7 C8 N3 Tb1 -166.94(19)
C5 C4 N3 C8 -1.1(3)
C3 C4 N3 C8 178.0(2)
C5 C4 N3 Tb1 168.23(18)
C3 C4 N3 Tb1 -12.6(3)
C10 C9 N4 N5 -0.4(3)
C10 C9 N4 B1 -166.5(2)
N1 B1 N4 C9 -132.5(2)
N7 B1 N4 C9 110.7(2)
N1 B1 N4 N5 62.6(2)
N7 B1 N4 N5 -54.2(2)
C10 C11 N5 N4 2.1(3)
C12 C11 N5 N4 -171.55(19)
C10 C11 N5 Tb1 179.62(15)
C12 C11 N5 Tb1 6.0(3)
C9 N4 N5 C11 -1.1(2)
B1 N4 N5 C11 166.63(19)
C9 N4 N5 Tb1 -178.42(15)
B1 N4 N5 Tb1 -10.7(3)
C15 C16 N6 C12 -0.8(3)
C15 C16 N6 Tb1 -168.41(19)
C13 C12 N6 C16 0.2(3)
C11 C12 N6 C16 177.9(2)
C13 C12 N6 Tb1 168.51(18)
C11 C12 N6 Tb1 -13.8(2)
C18 C17 N7 N8 -0.8(3)
C18 C17 N7 B1 171.9(2)
N1 B1 N7 N8 -67.0(2)
N4 B1 N7 N8 51.6(2)
N1 B1 N7 C17 120.9(2)
N4 B1 N7 C17 -120.6(2)
C18 C19 N8 N7 -1.7(2)
C20 C19 N8 N7 172.47(19)
C18 C19 N8 Tb1 171.87(15)
C20 C19 N8 Tb1 -13.9(3)
C17 N7 N8 C19 1.6(2)
B1 N7 N8 C19 -172.13(18)
C17 N7 N8 Tb1 -171.68(14)
B1 N7 N8 Tb1 14.6(3)
C23 C24 N9 C20 1.9(4)
C23 C24 N9 Tb1 170.1(2)
C21 C20 N9 C24 -0.3(4)
C19 C20 N9 C24 -176.9(2)
C21 C20 N9 Tb1 -169.1(2)
C19 C20 N9 Tb1 14.2(3)
O3 C25 O2 Tb1 -20.7(3)
C26 C25 O2 Tb1 158.39(15)
O5 C30 O4 Tb1 -3.0(4)
C31 C30 O4 Tb1 176.02(17)
